data_7039067
loop_
_publ_author_name
'Haiges, Ralf'
'Baxter, Amanda F.'
'Goetz, Nadine R.'
'Axhausen, Joachim A.'
'Soltner, Theresa'
'Kornath, Andreas'
'Christe, Karl O.'

_publ_section_title
;
 Protonation of nitriles: isolation and characterization of alkyl- and
 arylnitrilium ions.
;
_journal_issue 20
_journal_name_full 'Dalton transactions (Cambridge, England : 2003)'
_journal_page_first 8494
_journal_page_last 8499
_journal_paper_doi 10.1039/c6dt01301e
_journal_volume 45
_journal_year 2016
_chemical_formula_moiety 'F11 Sb2, C2 H4 N'
_chemical_formula_sum 'C2 H4 F11 N Sb2'
_chemical_formula_weight 494.56
_space_group_crystal_system monoclinic
_space_group_IT_number 14
_space_group_name_Hall '-P 2yn'
_space_group_name_H-M_alt 'P 1 21/n 1'
_symmetry_space_group_name_Hall '-P 2yn'
_symmetry_space_group_name_H-M 'P 1 21/n 1'
_atom_sites_solution_hydrogens mixed
_audit_update_record
;
2016-03-21 deposited with the CCDC.
2016-04-18 downloaded from the CCDC.
;
_cell_angle_alpha 90
_cell_angle_beta 98.287(3)
_cell_angle_gamma 90
_cell_formula_units_Z 4
_cell_length_a 7.7010(15)
_cell_length_b 16.831(3)
_cell_length_c 8.4837(17)
_cell_measurement_reflns_used 9852
_cell_measurement_temperature 100.(2)
_cell_measurement_theta_max 30.5071
_cell_measurement_theta_min 2.7106
_cell_volume 1088.1(4)
_computing_cell_refinement 'APEX2 v2014.11-0 (Bruker AXS, 2014)'
_computing_data_collection 'Bruker Instrument Service v2012.12.0.3 (Bruker AXS, 2012)'
_computing_data_reduction 'SAINT V8.34A (Bruker AXS, 2013)'
_computing_publication_material 'SHELXTL XT 2014/4 (Bruker AXS, 2014)'
_computing_structure_refinement 'SHELXTL XL 2014/7 (Bruker AXS, 2014)'
_computing_structure_solution 'SHELXTL XT 2014/4 (Bruker AXS, 2014)'
_diffrn_ambient_temperature 100.(2)
_diffrn_detector_area_resol_mean 8.3333
_diffrn_measured_fraction_theta_full 0.989
_diffrn_measured_fraction_theta_max 0.989
_diffrn_measurement_device_type 'Bruker APEX II CCD'
_diffrn_measurement_method 'omega- and phi-scans'
_diffrn_radiation_monochromator 'TRIUMPH curved-crystal'
_diffrn_radiation_type 'MoK\a '
_diffrn_radiation_wavelength 0.71073
_diffrn_reflns_av_unetI/netI 0.0188
_diffrn_reflns_limit_h_max 10
_diffrn_reflns_limit_h_min -11
_diffrn_reflns_limit_k_max 24
_diffrn_reflns_limit_k_min 0
_diffrn_reflns_limit_l_max 12
_diffrn_reflns_limit_l_min 0
_diffrn_reflns_number 3267
_diffrn_reflns_theta_full 30.51
_diffrn_reflns_theta_max 30.51
_diffrn_reflns_theta_min 2.42
_diffrn_source 'fine-focus tube'
_exptl_absorpt_coefficient_mu 5.092
_exptl_absorpt_correction_T_max 0.81
_exptl_absorpt_correction_T_min 0.44
_exptl_absorpt_correction_type multi-scan
_exptl_absorpt_process_details 'SADABS 2014/5 (Bruker AXS, 2014)'
_exptl_crystal_colour 'clear colourless'
_exptl_crystal_density_diffrn 3.019
_exptl_crystal_density_method 'not measured'
_exptl_crystal_description plate
_exptl_crystal_F_000 896
_exptl_crystal_recrystallization_method 'Re-crystallisation from solvent'
_exptl_crystal_size_max 0.191
_exptl_crystal_size_mid 0.102
_exptl_crystal_size_min 0.043
_refine_diff_density_max 0.626
_refine_diff_density_min -0.727
_refine_ls_extinction_method none
_refine_ls_goodness_of_fit_ref 1.108
_refine_ls_hydrogen_treatment mixed
_refine_ls_matrix_type full
_refine_ls_number_parameters 150
_refine_ls_number_reflns 3267
_refine_ls_number_restraints 0
_refine_ls_restrained_S_all 1.108
_refine_ls_R_factor_all 0.0229
_refine_ls_R_factor_gt 0.0183
_refine_ls_shift/su_max 0.001
_refine_ls_shift/su_mean 0.000
_refine_ls_structure_factor_coef Fsqd
_refine_ls_weighting_details 'w=1/[\s^2^(Fo^2^)+(0.0119P)^2^+1.3064P] where P=(Fo^2^+2Fc^2^)/3'
_refine_ls_weighting_scheme calc
_refine_ls_wR_factor_gt 0.0369
_refine_ls_wR_factor_ref 0.0382
_reflns_number_gt 2985
_reflns_number_total 3267
_reflns_threshold_expression 'I > 2\s(I)'
_cod_data_source_file c6dt01301e2.cif
_cod_data_source_block C2H4F11NSb2
_cod_depositor_comments 'Adding full bibliography for 7039066--7039073.cif.'
_cod_database_code 7039067
_solvent_exptl_crystal_recrystallization_method HF

loop_
_space_group_symop_operation_xyz
'x, y, z'
'-x+1/2, y+1/2, -z+1/2'
'-x, -y, -z'
'x-1/2, -y-1/2, z-1/2'

loop_
_atom_site_type_symbol
_atom_site_label
_atom_site_fract_x
_atom_site_fract_y
_atom_site_fract_z
_atom_site_U_iso_or_equiv
_atom_site_adp_type
_atom_site_calc_flag
_atom_site_refinement_flags_adp
_atom_site_refinement_flags_posn
_atom_site_occupancy
C C1 0.4083(3) 0.41311(15) 0.8111(3) 0.0217(5) Uani d . . 1
H H1A 0.3364 0.4009 0.709 0.032 Uiso calc U R 1
H H1B 0.4385 0.4697 0.8148 0.032 Uiso calc U R 1
H H1C 0.3423 0.4005 0.8984 0.032 Uiso calc U R 1
C C2 0.5673(3) 0.36625(14) 0.8275(3) 0.0171(4) Uani d . . 1
N N1 0.6910(3) 0.33073(13) 0.8396(3) 0.0203(4) Uani d . . 1
H H1 0.771(4) 0.3064(19) 0.843(4) 0.024 Uiso d U . 1
F F1 0.5068(2) 0.23917(10) 0.3402(2) 0.0306(4) Uani d . . 1
F F2 0.5967(2) 0.37794(11) 0.49167(19) 0.0308(4) Uani d . . 1
F F3 0.8265(2) 0.26078(11) 0.5079(2) 0.0349(4) Uani d . . 1
F F4 0.7952(2) 0.25772(9) 0.19739(19) 0.0259(3) Uani d . . 1
F F5 0.5748(2) 0.37602(9) 0.18066(18) 0.0238(3) Uani d . . 1
F F6 0.88586(19) 0.39243(9) 0.35863(17) 0.0225(3) Uani d . . 1
F F7 1.1825(2) 0.33498(10) 0.2804(3) 0.0397(4) Uani d . . 1
F F8 0.9564(3) 0.40582(13) 0.06564(19) 0.0449(5) Uani d . . 1
F F9 0.9705(2) 0.53258(10) 0.2465(2) 0.0364(4) Uani d . . 1
F F10 1.1927(2) 0.46040(12) 0.4592(2) 0.0357(4) Uani d . . 1
F F11 1.2711(2) 0.47639(9) 0.1557(2) 0.0287(3) Uani d . . 1
Sb Sb1 0.68729(2) 0.31401(2) 0.34517(2) 0.01491(4) Uani d . . 1
Sb Sb2 1.08931(2) 0.43661(2) 0.25424(2) 0.01419(4) Uani d . . 1

loop_
_atom_site_aniso_label
_atom_site_aniso_U_11
_atom_site_aniso_U_22
_atom_site_aniso_U_33
_atom_site_aniso_U_12
_atom_site_aniso_U_13
_atom_site_aniso_U_23
C1 0.0165(11) 0.0178(11) 0.0298(12) 0.0031(9) 0.0003(9) -0.0027(9)
C2 0.0192(11) 0.0166(11) 0.0147(10) -0.0011(8) 0.0000(8) -0.0026(8)
N1 0.0218(10) 0.0172(10) 0.0214(10) 0.0036(8) 0.0009(8) -0.0039(8)
F1 0.0205(7) 0.0320(9) 0.0386(9) -0.0116(7) 0.0017(6) 0.0091(7)
F2 0.0299(8) 0.0400(10) 0.0264(8) -0.0038(7) 0.0170(7) -0.0055(7)
F3 0.0272(8) 0.0415(10) 0.0323(9) -0.0022(7) -0.0081(7) 0.0216(8)
F4 0.0261(8) 0.0195(7) 0.0333(8) 0.0023(6) 0.0090(6) -0.0041(6)
F5 0.0236(7) 0.0246(8) 0.0223(7) 0.0051(6) 0.0004(6) 0.0084(6)
F6 0.0209(7) 0.0265(8) 0.0217(7) -0.0101(6) 0.0089(6) -0.0030(6)
F7 0.0411(10) 0.0153(8) 0.0688(13) 0.0073(7) 0.0284(9) 0.0062(8)
F8 0.0466(11) 0.0714(14) 0.0161(7) -0.0298(10) 0.0026(7) -0.0040(8)
F9 0.0316(9) 0.0258(8) 0.0571(11) 0.0165(7) 0.0241(8) 0.0178(8)
F10 0.0304(9) 0.0470(11) 0.0266(8) -0.0111(8) -0.0068(7) -0.0043(7)
F11 0.0205(7) 0.0239(8) 0.0459(10) -0.0014(6) 0.0189(7) 0.0048(7)
Sb1 0.01181(7) 0.01702(7) 0.01603(7) -0.00083(5) 0.00247(5) 0.00467(5)
Sb2 0.01212(7) 0.01372(7) 0.01727(7) -0.00056(5) 0.00394(5) 0.00105(5)

loop_
_atom_type_symbol
_atom_type_description
_atom_type_scat_dispersion_real
_atom_type_scat_dispersion_imag
_atom_type_scat_source
C C 0.0033 0.0016 'International Tables Vol C Tables 4.2.6.8 and 6.1.1.4'
H H 0.0000 0.0000 'International Tables Vol C Tables 4.2.6.8 and 6.1.1.4'
N N 0.0061 0.0033 'International Tables Vol C Tables 4.2.6.8 and 6.1.1.4'
F F 0.0171 0.0103 'International Tables Vol C Tables 4.2.6.8 and 6.1.1.4'
Sb Sb -0.5866 1.5461 'International Tables Vol C Tables 4.2.6.8 and 6.1.1.4'

loop_
_geom_angle_atom_site_label_1
_geom_angle_atom_site_label_2
_geom_angle_atom_site_label_3
_geom_angle
C2 C1 H1A 109.5
C2 C1 H1B 109.5
H1A C1 H1B 109.5
C2 C1 H1C 109.5
H1A C1 H1C 109.5
H1B C1 H1C 109.5
N1 C2 C1 179.3(3)
C2 N1 H1 177.(3)
Sb1 F6 Sb2 146.82(8)
F3 Sb1 F5 172.08(7)
F3 Sb1 F2 90.83(8)
F5 Sb1 F2 89.88(8)
F3 Sb1 F4 89.37(8)
F5 Sb1 F4 89.14(7)
F2 Sb1 F4 174.24(7)
F3 Sb1 F1 92.26(7)
F5 Sb1 F1 95.57(7)
F2 Sb1 F1 93.19(8)
F4 Sb1 F1 92.55(7)
F3 Sb1 F6 85.49(7)
F5 Sb1 F6 86.68(7)
F2 Sb1 F6 86.42(7)
F4 Sb1 F6 87.86(6)
F1 Sb1 F6 177.71(7)
F8 Sb2 F10 170.49(8)
F8 Sb2 F9 90.27(10)
F10 Sb2 F9 89.32(9)
F8 Sb2 F7 90.08(10)
F10 Sb2 F7 88.87(9)
F9 Sb2 F7 171.17(8)
F8 Sb2 F11 94.06(8)
F10 Sb2 F11 95.44(8)
F9 Sb2 F11 94.03(7)
F7 Sb2 F11 94.75(7)
F8 Sb2 F6 84.82(7)
F10 Sb2 F6 85.67(7)
F9 Sb2 F6 85.83(7)
F7 Sb2 F6 85.41(7)
F11 Sb2 F6 178.88(7)

loop_
_geom_bond_atom_site_label_1
_geom_bond_atom_site_label_2
_geom_bond_distance
C1 C2 1.446(3)
C1 H1A 0.98
C1 H1B 0.98
C1 H1C 0.98
C2 N1 1.117(3)
N1 H1 0.74(3)
F1 Sb1 1.8718(15)
F2 Sb1 1.8545(16)
F3 Sb1 1.8524(15)
F4 Sb1 1.8603(15)
F5 Sb1 1.8544(14)
F6 Sb1 2.0107(14)
F6 Sb2 2.0474(14)
F7 Sb2 1.8559(17)
F8 Sb2 1.8449(17)
F9 Sb2 1.8530(16)
F10 Sb2 1.8485(16)
F11 Sb2 1.8562(14)
